data_7157768
loop_
_publ_author_name
'Luo, Naili'
'Liu, Jiamin'
'Wang, Shan'
'Wang, Cunde'

_publ_section_title
;
 DBU-promoted ring-opening reactions of multi-substituted donor--acceptor
 cyclopropanes: access to functionalized chalcones with a quaternary
 carbon group
;
_journal_issue 45
_journal_name_full 'Organic &amp; Biomolecular Chemistry'
_journal_page_first 9210
_journal_page_last 9215
_journal_paper_doi 10.1039/D0OB01895C
_journal_volume 18
_journal_year 2020
_chemical_formula_moiety 'C22 H19 Br Cl N O3'
_chemical_formula_sum 'C22 H19 Br Cl N O3'
_chemical_formula_weight 460.73
_space_group_IT_number 14
_space_group_name_Hall '-P 2yn'
_space_group_name_H-M_alt 'P 1 21/n 1'
_symmetry_cell_setting monoclinic
_symmetry_space_group_name_H-M 'P 1 21/n 1'
_atom_sites_solution_hydrogens geom
_atom_sites_solution_primary direct
_atom_sites_solution_secondary difmap
_audit_creation_method SHELXL-97
_audit_update_record
;
2020-09-25 deposited with the CCDC.	2020-10-22 downloaded from the CCDC.
;
_cell_angle_alpha 90.00
_cell_angle_beta 102.956(3)
_cell_angle_gamma 90.00
_cell_formula_units_Z 4
_cell_length_a 15.6584(17)
_cell_length_b 7.2134(7)
_cell_length_c 19.131(2)
_cell_measurement_reflns_used 6949
_cell_measurement_temperature 296
_cell_measurement_theta_max 24.35
_cell_measurement_theta_min 2.67
_cell_volume 2105.8(4)
_computing_cell_refinement 'Bruker SMART'
_computing_data_collection 'Bruker SMART'
_computing_data_reduction 'Bruker SAINT'
_computing_molecular_graphics 'Bruker SHELXTL'
_computing_publication_material 'Bruker SHELXTL'
_computing_structure_refinement 'Bruker SHELXTL'
_computing_structure_solution 'Bruker SHELXTL'
_diffrn_ambient_temperature 296
_diffrn_measured_fraction_theta_full 0.996
_diffrn_measured_fraction_theta_max 0.996
_diffrn_measurement_device_type 'CCD area detector'
_diffrn_measurement_method 'phi and omega scans'
_diffrn_radiation_monochromator graphite
_diffrn_radiation_source 'sealed tube'
_diffrn_radiation_type MoK\a
_diffrn_radiation_wavelength 0.71073
_diffrn_reflns_av_R_equivalents 0.0459
_diffrn_reflns_av_sigmaI/netI 0.0439
_diffrn_reflns_limit_h_max 19
_diffrn_reflns_limit_h_min -20
_diffrn_reflns_limit_k_max 9
_diffrn_reflns_limit_k_min -9
_diffrn_reflns_limit_l_max 22
_diffrn_reflns_limit_l_min -24
_diffrn_reflns_number 22317
_diffrn_reflns_theta_full 27.49
_diffrn_reflns_theta_max 27.49
_diffrn_reflns_theta_min 1.52
_exptl_absorpt_coefficient_mu 2.101
_exptl_crystal_colour white
_exptl_crystal_density_diffrn 1.453
_exptl_crystal_density_method 'not measured'
_exptl_crystal_description block
_exptl_crystal_F_000 936
_exptl_crystal_size_max 0.35
_exptl_crystal_size_mid 0.33
_exptl_crystal_size_min 0.3
_refine_diff_density_max 0.215
_refine_diff_density_min -0.327
_refine_diff_density_rms 0.067
_refine_ls_extinction_method none
_refine_ls_goodness_of_fit_ref 1.053
_refine_ls_hydrogen_treatment mixed
_refine_ls_matrix_type full
_refine_ls_number_parameters 256
_refine_ls_number_reflns 4822
_refine_ls_number_restraints 0
_refine_ls_restrained_S_all 1.053
_refine_ls_R_factor_all 0.0864
_refine_ls_R_factor_gt 0.0406
_refine_ls_shift/su_max 0.001
_refine_ls_shift/su_mean 0.000
_refine_ls_structure_factor_coef Fsqd
_refine_ls_weighting_details 'calc w=1/[\s^2^(Fo^2^)+(0.0679P)^2^+0.0000P] where P=(Fo^2^+2Fc^2^)/3'
_refine_ls_weighting_scheme calc
_refine_ls_wR_factor_gt 0.1014
_refine_ls_wR_factor_ref 0.1269
_reflns_number_gt 2970
_reflns_number_total 4841
_reflns_threshold_expression >2sigma(I)
_cod_data_source_file d0ob01895c3.cif
_cod_data_source_block 001
_cod_depositor_comments
;
The following automatic conversions were performed:

data item '_symmetry_cell_setting' value 'Monoclinic' was changed to
'monoclinic' in accordance with the
/home/data/users/saulius/crontab/automatic-downloads/rss-feeds/RSC/lib/dictionaries/cif_core.dic
dictionary named 'cif_core.dic' version 2.4.2 last updated on
2011-04-26.

Automatic conversion script
Id: cif_fix_values 7556 2019-12-06 15:28:31Z antanas 
;
_cod_original_sg_symbol_H-M 'P2(1)/n  '
_cod_database_code 7157768

loop_
_symmetry_equiv_pos_as_xyz
'x, y, z'
'-x+1/2, y+1/2, -z+1/2'
'-x, -y, -z'
'x-1/2, -y-1/2, z-1/2'

loop_
_atom_site_label
_atom_site_type_symbol
_atom_site_fract_x
_atom_site_fract_y
_atom_site_fract_z
_atom_site_U_iso_or_equiv
_atom_site_adp_type
_atom_site_occupancy
_atom_site_symmetry_multiplicity
_atom_site_calc_flag
_atom_site_refinement_flags
_atom_site_disorder_assembly
_atom_site_disorder_group
Br1 Br 0.45943(2) 0.45343(5) 0.112137(19) 0.08741(18) Uani 1 1 d . . .
Cl1 Cl 0.82103(6) 0.52959(10) -0.09550(4) 0.0765(3) Uani 1 1 d . . .
C2 C 0.81978(14) 0.9537(3) 0.04991(12) 0.0390(5) Uani 1 1 d . . .
C1 C 0.83374(14) 0.8883(3) -0.01138(12) 0.0410(5) Uani 1 1 d . . .
H1 H 0.8895 0.8424 -0.0105 0.049 Uiso 1 1 calc R . .
C5 C 0.76033(15) 0.7271(3) -0.12458(12) 0.0454(6) Uani 1 1 d . . .
C4 C 0.76988(13) 0.8814(3) -0.08052(11) 0.0395(5) Uani 1 1 d . . .
O1 O 0.71293(12) 1.1797(2) 0.05540(12) 0.0705(5) Uani 1 1 d . . .
C9 C 0.72102(17) 1.0378(4) -0.10757(14) 0.0537(6) Uani 1 1 d . . .
H9 H 0.7265 1.1453 -0.0800 0.064 Uiso 1 1 calc R . .
O3 O 0.88948(16) 0.7231(3) 0.19369(11) 0.0828(6) Uani 1 1 d . . .
C17 C 0.66465(14) 0.8749(3) 0.06565(12) 0.0419(5) Uani 1 1 d . . .
C19 C 0.52149(17) 0.8086(4) 0.08548(15) 0.0622(7) Uani 1 1 d . . .
H19 H 0.4665 0.8490 0.0897 0.075 Uiso 1 1 calc R . .
C18 C 0.58240(16) 0.9325(4) 0.07293(14) 0.0532(6) Uani 1 1 d . . .
H18 H 0.5685 1.0579 0.0692 0.064 Uiso 1 1 calc R . .
C20 C 0.54259(17) 0.6243(4) 0.09168(14) 0.0571(6) Uani 1 1 d . . .
C10 C 0.89264(16) 0.9813(3) 0.11747(12) 0.0448(6) Uani 1 1 d . . .
C22 C 0.68312(16) 0.6860(3) 0.07041(14) 0.0536(6) Uani 1 1 d . . .
H22 H 0.7371 0.6435 0.0644 0.064 Uiso 1 1 calc R . .
O2 O 0.81463(18) 0.9686(4) 0.21114(13) 0.1002(8) Uani 1 1 d . . .
C8 C 0.6648(2) 1.0361(4) -0.17426(16) 0.0679(8) Uani 1 1 d . . .
H8 H 0.6327 1.1417 -0.1910 0.081 Uiso 1 1 calc R . .
C3 C 0.72951(16) 1.0160(3) 0.05638(13) 0.0443(5) Uani 1 1 d . . .
C7 C 0.65601(18) 0.8804(5) -0.21596(14) 0.0658(8) Uani 1 1 d . . .
H7 H 0.6177 0.8800 -0.2608 0.079 Uiso 1 1 calc R . .
C21 C 0.62212(18) 0.5615(4) 0.08396(16) 0.0613(7) Uani 1 1 d . . .
H21 H 0.6351 0.4356 0.0878 0.074 Uiso 1 1 calc R . .
C12 C 0.91230(18) 1.1902(4) 0.13396(14) 0.0602(7) Uani 1 1 d . . .
H12 H 0.8602 1.2455 0.1459 0.072 Uiso 1 1 calc R . .
N1 N 1.03833(16) 0.8263(4) 0.10222(13) 0.0762(7) Uani 1 1 d . . .
C11 C 0.97411(17) 0.8898(4) 0.10874(12) 0.0523(6) Uani 1 1 d . . .
C6 C 0.70389(17) 0.7244(4) -0.19153(13) 0.0585(7) Uani 1 1 d . . .
H6 H 0.6984 0.6181 -0.2197 0.070 Uiso 1 1 calc R . .
C15 C 0.86238(18) 0.8917(4) 0.18090(14) 0.0602(7) Uani 1 1 d . . .
C16 C 0.8559(4) 0.6285(6) 0.2498(2) 0.1285(17) Uani 1 1 d . . .
H16A H 0.8966 0.6434 0.2951 0.193 Uiso 1 1 calc R . .
H16B H 0.8486 0.4989 0.2385 0.193 Uiso 1 1 calc R . .
H16C H 0.8004 0.6810 0.2525 0.193 Uiso 1 1 calc R . .
C13 C 0.9304(2) 1.2935(4) 0.06984(17) 0.0784(9) Uani 1 1 d . . .
H13A H 0.9457 1.4196 0.0831 0.118 Uiso 1 1 calc R . .
H13B H 0.8789 1.2915 0.0315 0.118 Uiso 1 1 calc R . .
H13C H 0.9780 1.2349 0.0543 0.118 Uiso 1 1 calc R . .
C14 C 0.9887(2) 1.2153(5) 0.19875(19) 0.0997(12) Uani 1 1 d . . .
H14A H 1.0413 1.1673 0.1877 0.150 Uiso 1 1 calc R . .
H14B H 0.9765 1.1496 0.2391 0.150 Uiso 1 1 calc R . .
H14C H 0.9962 1.3447 0.2102 0.150 Uiso 1 1 calc R . .

loop_
_atom_site_aniso_label
_atom_site_aniso_U_11
_atom_site_aniso_U_22
_atom_site_aniso_U_33
_atom_site_aniso_U_23
_atom_site_aniso_U_13
_atom_site_aniso_U_12
Br1 0.0756(3) 0.1083(3) 0.0865(3) -0.01314(19) 0.0354(2) -0.03928(19)
Cl1 0.0932(6) 0.0541(4) 0.0753(5) -0.0044(3) 0.0044(4) 0.0147(4)
C2 0.0353(11) 0.0413(12) 0.0402(13) 0.0011(10) 0.0079(10) 0.0012(9)
C1 0.0324(11) 0.0481(12) 0.0420(13) 0.0027(11) 0.0075(10) 0.0028(10)
C5 0.0408(13) 0.0516(13) 0.0442(13) 0.0003(11) 0.0101(11) -0.0026(10)
C4 0.0326(11) 0.0488(12) 0.0372(12) 0.0000(10) 0.0080(10) -0.0022(10)
O1 0.0605(11) 0.0477(10) 0.1090(16) -0.0053(10) 0.0310(11) 0.0089(9)
C9 0.0509(15) 0.0570(15) 0.0495(15) -0.0001(12) 0.0032(12) 0.0068(12)
O3 0.1134(17) 0.0755(14) 0.0703(13) 0.0194(11) 0.0431(12) 0.0028(13)
C17 0.0342(11) 0.0518(13) 0.0398(12) -0.0068(11) 0.0083(10) 0.0031(10)
C19 0.0397(14) 0.0842(19) 0.0665(17) -0.0041(15) 0.0197(13) 0.0032(13)
C18 0.0432(13) 0.0614(15) 0.0562(15) -0.0012(13) 0.0139(12) 0.0124(12)
C20 0.0505(15) 0.0717(17) 0.0516(15) -0.0108(14) 0.0168(12) -0.0127(13)
C10 0.0422(13) 0.0564(14) 0.0347(12) 0.0019(10) 0.0063(10) 0.0006(11)
C22 0.0449(14) 0.0535(14) 0.0667(17) -0.0062(13) 0.0217(13) 0.0035(11)
O2 0.116(2) 0.125(2) 0.0789(16) 0.0156(14) 0.0614(16) 0.0294(15)
C8 0.0617(18) 0.080(2) 0.0557(18) 0.0132(16) 0.0001(15) 0.0162(15)
C3 0.0428(13) 0.0461(13) 0.0434(13) -0.0060(11) 0.0082(11) 0.0047(10)
C7 0.0531(16) 0.099(2) 0.0398(14) 0.0061(16) -0.0008(12) 0.0001(16)
C21 0.0614(17) 0.0503(14) 0.0777(19) -0.0068(13) 0.0271(15) -0.0057(12)
C12 0.0558(16) 0.0645(16) 0.0548(15) -0.0072(13) 0.0005(13) -0.0035(13)
N1 0.0500(14) 0.103(2) 0.0730(16) 0.0053(15) 0.0089(13) 0.0162(14)
C11 0.0436(14) 0.0693(16) 0.0411(14) 0.0076(12) 0.0031(11) 0.0026(13)
C6 0.0554(16) 0.0757(18) 0.0429(15) -0.0133(14) 0.0079(13) -0.0136(14)
C15 0.0575(16) 0.0809(19) 0.0413(14) 0.0024(14) 0.0094(13) -0.0012(15)
C16 0.192(5) 0.114(3) 0.103(3) 0.039(3) 0.082(3) -0.010(3)
C13 0.086(2) 0.0637(18) 0.081(2) 0.0057(16) 0.0097(18) -0.0172(16)
C14 0.097(3) 0.105(3) 0.076(2) -0.019(2) -0.024(2) -0.017(2)

loop_
_atom_type_symbol
_atom_type_description
_atom_type_scat_dispersion_real
_atom_type_scat_dispersion_imag
_atom_type_scat_source
C C 0.0033 0.0016 'International Tables Vol C Tables 4.2.6.8 and 6.1.1.4'
H H 0.0000 0.0000 'International Tables Vol C Tables 4.2.6.8 and 6.1.1.4'
N N 0.0061 0.0033 'International Tables Vol C Tables 4.2.6.8 and 6.1.1.4'
O O 0.0106 0.0060 'International Tables Vol C Tables 4.2.6.8 and 6.1.1.4'
Cl Cl 0.1484 0.1585 'International Tables Vol C Tables 4.2.6.8 and 6.1.1.4'
Br Br -0.2901 2.4595 'International Tables Vol C Tables 4.2.6.8 and 6.1.1.4'

loop_
_geom_angle_atom_site_label_1
_geom_angle_atom_site_label_2
_geom_angle_atom_site_label_3
_geom_angle
_geom_angle_site_symmetry_1
_geom_angle_site_symmetry_3
_geom_angle_publ_flag
C1 C2 C3 121.3(2) . . ?
C1 C2 C10 123.5(2) . . ?
C3 C2 C10 115.10(19) . . ?
C2 C1 C4 126.5(2) . . ?
C4 C5 C6 122.3(2) . . ?
C4 C5 Cl1 119.26(17) . . ?
C6 C5 Cl1 118.43(19) . . ?
C5 C4 C9 116.7(2) . . ?
C5 C4 C1 122.3(2) . . ?
C9 C4 C1 120.8(2) . . ?
C8 C9 C4 121.2(3) . . ?
C15 O3 C16 114.9(3) . . ?
C18 C17 C22 118.0(2) . . ?
C18 C17 C3 119.0(2) . . ?
C22 C17 C3 123.0(2) . . ?
C18 C19 C20 119.1(2) . . ?
C19 C18 C17 121.4(2) . . ?
C21 C20 C19 121.4(2) . . ?
C21 C20 Br1 119.5(2) . . ?
C19 C20 Br1 119.0(2) . . ?
C11 C10 C2 110.15(19) . . ?
C11 C10 C15 109.1(2) . . ?
C2 C10 C15 107.90(19) . . ?
C11 C10 C12 108.6(2) . . ?
C2 C10 C12 111.89(19) . . ?
C15 C10 C12 109.2(2) . . ?
C21 C22 C17 120.5(2) . . ?
C7 C8 C9 120.5(3) . . ?
O1 C3 C17 121.6(2) . . ?
O1 C3 C2 119.3(2) . . ?
C17 C3 C2 119.01(19) . . ?
C8 C7 C6 119.9(2) . . ?
C20 C21 C22 119.5(2) . . ?
C13 C12 C14 110.1(3) . . ?
C13 C12 C10 112.1(2) . . ?
C14 C12 C10 111.2(2) . . ?
N1 C11 C10 177.2(3) . . ?
C7 C6 C5 119.3(2) . . ?
O2 C15 O3 124.5(3) . . ?
O2 C15 C10 121.9(3) . . ?
O3 C15 C10 113.5(2) . . ?

loop_
_geom_bond_atom_site_label_1
_geom_bond_atom_site_label_2
_geom_bond_distance
_geom_bond_site_symmetry_2
_geom_bond_publ_flag
Br1 C20 1.896(3) . ?
Cl1 C5 1.734(2) . ?
C2 C1 1.327(3) . ?
C2 C3 1.515(3) . ?
C2 C10 1.533(3) . ?
C1 C4 1.469(3) . ?
C5 C4 1.384(3) . ?
C5 C6 1.384(3) . ?
C4 C9 1.396(3) . ?
O1 C3 1.209(3) . ?
C9 C8 1.378(4) . ?
O3 C15 1.293(4) . ?
O3 C16 1.465(4) . ?
C17 C18 1.389(3) . ?
C17 C22 1.392(3) . ?
C17 C3 1.476(3) . ?
C19 C18 1.367(4) . ?
C19 C20 1.369(4) . ?
C20 C21 1.364(4) . ?
C10 C11 1.479(4) . ?
C10 C15 1.540(4) . ?
C10 C12 1.556(3) . ?
C22 C21 1.377(4) . ?
O2 C15 1.182(3) . ?
C8 C7 1.366(4) . ?
C7 C6 1.375(4) . ?
C12 C13 1.515(4) . ?
C12 C14 1.528(4) . ?
N1 C11 1.137(3) . ?
